data_2204299
loop_
_publ_author_name
'Hulme, Ashley T.'
'Tocher, Derek A.'

_publ_section_title
;
 5-Fluorouracil--dimethyl sulfoxide (1/1)
;
_journal_issue 10
_journal_name_full 'Acta Crystallographica Section E'
_journal_page_first o1786
_journal_page_last o1787
_journal_paper_doi 10.1107/S1600536804022275
_journal_volume 60
_journal_year 2004
_chemical_formula_moiety 'C2 H6 O S, C4 H3 F N2 O2'
_chemical_formula_sum 'C6 H9 F N2 O3 S'
_chemical_formula_weight 208.21
_chemical_name_systematic
;
5-Fluorouracil Dimethylsulfoxide (1/1)
;
_space_group_IT_number 14
_symmetry_cell_setting monoclinic
_symmetry_space_group_name_Hall '-P 2ybc'
_symmetry_space_group_name_H-M 'P 1 21/c 1'
_atom_sites_solution_hydrogens 'found from delta F'
_atom_sites_solution_primary direct
_atom_sites_solution_secondary 'found from delta F'
_audit_creation_method SHELXL-97
_cell_angle_alpha 90.00
_cell_angle_beta 107.397(2)
_cell_angle_gamma 90.00
_cell_formula_units_Z 4
_cell_length_a 9.8831(10)
_cell_length_b 10.8128(11)
_cell_length_c 8.6842(9)
_cell_measurement_reflns_used 3031
_cell_measurement_temperature 150(2)
_cell_measurement_theta_max 28.0225
_cell_measurement_theta_min 2.866
_cell_volume 885.58(16)
_computing_cell_refinement 'SAINT (Bruker, 1998)'
_computing_data_collection 'SMART (Bruker, 1998)'
_computing_data_reduction SAINT
_computing_molecular_graphics 'CAMERON (Watkin et al., 1996)'
_computing_publication_material SHELXL97
_computing_structure_refinement 'SHELXL97 (Sheldrick, 1997)'
_computing_structure_solution 'SHELXS97 (Sheldrick, 1997)'
_diffrn_ambient_temperature 150(2)
_diffrn_measured_fraction_theta_full 0.998
_diffrn_measured_fraction_theta_max 0.967
_diffrn_measurement_device_type 'Bruker SMART APEX diffractometer'
_diffrn_measurement_method '\w rotation with narrow frames'
_diffrn_radiation_monochromator graphite
_diffrn_radiation_source 'sealed tube'
_diffrn_radiation_type MoK\a
_diffrn_radiation_wavelength 0.71073
_diffrn_reflns_av_R_equivalents 0.0220
_diffrn_reflns_av_sigmaI/netI 0.0229
_diffrn_reflns_limit_h_max 12
_diffrn_reflns_limit_h_min -13
_diffrn_reflns_limit_k_max 14
_diffrn_reflns_limit_k_min -14
_diffrn_reflns_limit_l_max 11
_diffrn_reflns_limit_l_min -11
_diffrn_reflns_number 7672
_diffrn_reflns_theta_full 26.00
_diffrn_reflns_theta_max 28.28
_diffrn_reflns_theta_min 2.16
_diffrn_standards_decay_% 0
_diffrn_standards_interval_count 0
_diffrn_standards_interval_time 0
_diffrn_standards_number 0
_exptl_absorpt_coefficient_mu 0.359
_exptl_absorpt_correction_T_max 0.9616
_exptl_absorpt_correction_T_min 0.9030
_exptl_absorpt_correction_type multi-scan
_exptl_absorpt_process_details '(SADABS; Sheldrick, 1996)'
_exptl_crystal_colour colourless
_exptl_crystal_density_diffrn 1.562
_exptl_crystal_density_method 'not measured'
_exptl_crystal_description Block
_exptl_crystal_F_000 432
_exptl_crystal_size_max 0.29
_exptl_crystal_size_mid 0.21
_exptl_crystal_size_min 0.11
_refine_diff_density_max 0.396
_refine_diff_density_min -0.538
_refine_ls_extinction_method none
_refine_ls_goodness_of_fit_ref 1.068
_refine_ls_hydrogen_treatment mixed
_refine_ls_matrix_type full
_refine_ls_number_parameters 140
_refine_ls_number_reflns 2127
_refine_ls_number_restraints 7
_refine_ls_restrained_S_all 1.113
_refine_ls_R_factor_all 0.0410
_refine_ls_R_factor_gt 0.0363
_refine_ls_shift/su_max <0.001
_refine_ls_shift/su_mean 0.000
_refine_ls_structure_factor_coef Fsqd
_refine_ls_weighting_details 'calc w = 1/[\s^2^(Fo^2^)+(0.0401P)^2^+0.5099P] where P = (Fo^2^+2Fc^2^)/3'
_refine_ls_weighting_scheme calc
_refine_ls_wR_factor_gt 0.0869
_refine_ls_wR_factor_ref 0.0899
_reflns_number_gt 1922
_reflns_number_total 2128
_reflns_threshold_expression 'I > 2\s(I)'
_cod_data_source_file ci6442.cif
_cod_data_source_block I
_cod_depositor_comments
;
The following automatic conversions were performed:
'_symmetry_cell_setting' value 'Monoclinic' changed to 'monoclinic'
according to '/home/saulius/struct/CIF-dictionaries/cif_core.dic'
dictionary named 'cif_core.dic' version 2.4.1 from 2010-06-29.

Automatic conversion script
Id: cif_fix_enum 1527 2010-12-29 10:47:43Z saulius 

The following automatic conversions were performed:

'_symmetry_cell_setting' value 'Monoclinic' changed to 'monoclinic'
according to /home/saulius/struct/CIF-dictionaries/cif_core.dic
dictionary named 'cif_core.dic' version 2.4.1 from 2010-06-29.

Automatic conversion script
Id: cif_fix_values 1715 2011-07-08 13:25:40Z adriana 
;
_cod_original_sg_symbol_H-M 'P 21/c'
_cod_database_code 2204299
_cod_database_fobs_code 2204299

loop_
_symmetry_equiv_pos_as_xyz
'x, y, z'
'-x, y+1/2, -z+1/2'
'-x, -y, -z'
'x, -y-1/2, z-1/2'

loop_
_atom_site_label
_atom_site_fract_x
_atom_site_fract_y
_atom_site_fract_z
_atom_site_U_iso_or_equiv
_atom_site_adp_type
_atom_site_calc_flag
_atom_site_refinement_flags
_atom_site_occupancy
_atom_site_disorder_assembly
_atom_site_disorder_group
_atom_site_type_symbol
S20 0.15779(4) 0.27388(4) -0.05029(5) 0.01947(14) Uani d PD 0.9452(19) A 1 S
S20' 0.1956(8) 0.3387(7) 0.0775(10) 0.047(3) Uani d PD 0.0548(19) A 2 S
O20 0.27984(12) 0.22286(10) 0.08812(14) 0.0242(3) Uani d D 1 . . O
C20 0.02017(18) 0.30934(19) 0.0348(2) 0.0310(4) Uani d D 1 . . C
H20A -0.0187 0.2340 0.0621 0.047 Uiso calc PR 0.9452(19) A 1 H
H20B -0.0530 0.3549 -0.0420 0.047 Uiso calc PR 0.9452(19) A 1 H
H20C 0.0576 0.3583 0.1303 0.047 Uiso calc PR 0.9452(19) A 1 H
H20D 0.0033 0.2592 0.1184 0.047 Uiso d PR 0.0548(19) A 2 H
H20E -0.0138 0.2671 -0.0667 0.047 Uiso d PR 0.0548(19) A 2 H
H20F -0.0289 0.3867 0.0289 0.047 Uiso d PR 0.0548(19) A 2 H
C21 0.20530(19) 0.42683(17) -0.0857(2) 0.0296(4) Uani d D 1 . . C
H21A 0.2812 0.4246 -0.1335 0.044 Uiso calc PR 0.9452(19) A 1 H
H21B 0.2356 0.4710 0.0147 0.044 Uiso calc PR 0.9452(19) A 1 H
H21C 0.1249 0.4678 -0.1576 0.044 Uiso calc PR 0.9452(19) A 1 H
H21D 0.3041 0.4445 -0.0672 0.044 Uiso d PR 0.0548(19) A 2 H
H21E 0.1541 0.5029 -0.0904 0.044 Uiso d PR 0.0548(19) A 2 H
H21F 0.1691 0.3833 -0.1860 0.044 Uiso d PR 0.0548(19) A 2 H
C6 0.57652(17) 0.24074(15) 0.4738(2) 0.0203(3) Uani d . 1 . . C
F9 0.76106(11) 0.21144(9) 0.71240(12) 0.0274(2) Uani d . 1 . . F
O7 0.48751(13) 0.49901(12) 0.21670(14) 0.0288(3) Uani d . 1 . . O
O8 0.84328(13) 0.45295(12) 0.68615(15) 0.0300(3) Uani d . 1 . . O
N1 0.50578(15) 0.31511(13) 0.34764(17) 0.0202(3) Uani d . 1 . . N
N3 0.66006(14) 0.47552(13) 0.45536(16) 0.0195(3) Uani d . 1 . . N
C2 0.54651(16) 0.43374(15) 0.33165(18) 0.0194(3) Uani d . 1 . . C
C4 0.73994(16) 0.40891(15) 0.58632(19) 0.0197(3) Uani d . 1 . . C
C5 0.68843(17) 0.28387(14) 0.58802(19) 0.0199(3) Uani d . 1 . . C
H1 0.439(2) 0.2926(18) 0.276(2) 0.019(5) Uiso d . 1 . . H
H3 0.685(2) 0.548(2) 0.448(2) 0.027(5) Uiso d . 1 . . H
H6 0.5414(19) 0.1598(18) 0.474(2) 0.020(5) Uiso d . 1 . . H

loop_
_atom_site_aniso_label
_atom_site_aniso_U_11
_atom_site_aniso_U_22
_atom_site_aniso_U_33
_atom_site_aniso_U_12
_atom_site_aniso_U_13
_atom_site_aniso_U_23
S20 0.0212(2) 0.0176(2) 0.0164(2) 0.00214(15) 0.00069(16) -0.00209(14)
S20' 0.066(7) 0.043(6) 0.032(5) 0.012(5) 0.014(5) -0.003(4)
O20 0.0213(6) 0.0183(6) 0.0276(6) 0.0039(4) -0.0006(5) -0.0006(4)
C20 0.0207(8) 0.0428(11) 0.0277(9) 0.0050(7) 0.0044(7) 0.0087(8)
C21 0.0272(9) 0.0267(9) 0.0331(10) 0.0027(7) 0.0064(7) 0.0094(7)
C6 0.0245(8) 0.0151(7) 0.0226(8) -0.0018(6) 0.0091(7) -0.0008(6)
F9 0.0293(5) 0.0233(5) 0.0253(5) 0.0022(4) 0.0017(4) 0.0084(4)
O7 0.0295(6) 0.0268(6) 0.0237(6) -0.0024(5) -0.0019(5) 0.0068(5)
O8 0.0273(6) 0.0261(6) 0.0280(7) -0.0053(5) -0.0048(5) 0.0013(5)
N1 0.0190(7) 0.0211(7) 0.0173(7) -0.0046(5) 0.0007(5) -0.0029(5)
N3 0.0211(7) 0.0140(6) 0.0212(7) -0.0032(5) 0.0029(5) -0.0001(5)
C2 0.0195(7) 0.0206(7) 0.0176(7) -0.0001(6) 0.0050(6) -0.0008(6)
C4 0.0194(7) 0.0199(7) 0.0190(7) -0.0005(6) 0.0043(6) -0.0004(6)
C5 0.0223(7) 0.0180(7) 0.0188(7) 0.0020(6) 0.0050(6) 0.0033(6)

loop_
_atom_type_symbol
_atom_type_description
_atom_type_scat_dispersion_real
_atom_type_scat_dispersion_imag
_atom_type_scat_source
C C 0.0033 0.0016 'International Tables Vol C Tables 4.2.6.8 and 6.1.1.4'
H H 0.0000 0.0000 'International Tables Vol C Tables 4.2.6.8 and 6.1.1.4'
F F 0.0171 0.0103 'International Tables Vol C Tables 4.2.6.8 and 6.1.1.4'
N N 0.0061 0.0033 'International Tables Vol C Tables 4.2.6.8 and 6.1.1.4'
O O 0.0106 0.0060 'International Tables Vol C Tables 4.2.6.8 and 6.1.1.4'
S S 0.1246 0.1234 'International Tables Vol C Tables 4.2.6.8 and 6.1.1.4'

loop_
_geom_angle_atom_site_label_1
_geom_angle_atom_site_label_2
_geom_angle_atom_site_label_3
_geom_angle
O20 S20 C21 106.60(8)
O20 S20 C20 105.89(8)
C21 S20 C20 98.44(9)
O20 S20 H20E 126.7
C21 S20 H20E 110.1
O20 S20 H21F 126.7
C20 S20 H21F 110.9
H20E S20 H21F 104.4
O20 S20' C20 111.9(5)
O20 S20' C21 110.2(4)
C20 S20' C21 103.2(4)
S20' C20 H20C 66.5
C5 C6 N1 120.15(15)
C5 C6 H6 123.3(12)
N1 C6 H6 116.6(12)
C2 N1 C6 122.53(14)
C2 N1 H1 114.2(14)
C6 N1 H1 123.3(14)
C2 N3 C4 127.20(14)
C2 N3 H3 116.1(14)
C4 N3 H3 116.6(14)
O7 C2 N1 122.98(15)
O7 C2 N3 121.84(15)
N1 C2 N3 115.18(14)
O8 C4 N3 122.22(15)
O8 C4 C5 125.40(15)
N3 C4 C5 112.37(13)
C6 C5 F9 121.11(14)
C6 C5 C4 122.48(14)
F9 C5 C4 116.41(14)

loop_
_geom_bond_atom_site_label_1
_geom_bond_atom_site_label_2
_geom_bond_distance
S20 O20 1.5288(12)
S20 C21 1.7710(18)
S20 C20 1.7729(18)
S20' O20 1.492(7)
S20' C20 1.691(7)
S20' C21 1.734(7)
C20 H20A 0.96
C20 H20B 0.96
C20 H20C 0.96
C20 H20D 0.96
C20 H20E 0.96
C20 H20F 0.96
C21 H21A 0.96
C21 H21B 0.96
C21 H21C 0.96
C21 H21D 0.96
C21 H21E 0.96
C21 H21F 0.96
C6 C5 1.330(2)
C6 N1 1.371(2)
C6 H6 0.94(2)
F9 C5 1.3534(18)
O7 C2 1.2192(19)
O8 C4 1.2215(19)
N1 C2 1.364(2)
N1 H1 0.79(2)
N3 C2 1.377(2)
N3 C4 1.378(2)
N3 H3 0.82(2)
C4 C5 1.446(2)

loop_
_geom_hbond_atom_site_label_D
_geom_hbond_atom_site_label_H
_geom_hbond_atom_site_label_A
_geom_hbond_site_symmetry_A
_geom_hbond_distance_DH
_geom_hbond_distance_HA
_geom_hbond_distance_DA
_geom_hbond_angle_DHA
N1 H1 O20 . 0.79(2) 2.04(2) 2.838(2) 175(2)
N3 H3 O20 2_655 0.82(2) 1.97(2) 2.790(2) 173(2)
N1 H1 S20' . 0.79(2) 2.56(2) 3.266(8) 149(2)
N3 H3 S20 2_655 0.82(2) 2.89(2) 3.6660(10) 157(2)

loop_
_geom_torsion_atom_site_label_1
_geom_torsion_atom_site_label_2
_geom_torsion_atom_site_label_3
_geom_torsion_atom_site_label_4
_geom_torsion
C5 C6 N1 C2 0.9(2)
C6 N1 C2 O7 177.16(15)
C6 N1 C2 N3 -2.8(2)
C4 N3 C2 O7 -176.16(16)
C4 N3 C2 N1 3.8(2)
C2 N3 C4 O8 176.46(16)
C2 N3 C4 C5 -2.5(2)
N1 C6 C5 F9 -179.01(14)
N1 C6 C5 C4 0.5(2)
O8 C4 C5 C6 -178.74(17)
N3 C4 C5 C6 0.2(2)
O8 C4 C5 F9 0.8(2)
N3 C4 C5 F9 179.76(13)
